data_7109764
loop_
_publ_author_name
'Ramya Raghunathan'
'Elango Kumarasamy'
'Akila Iyer'
'Angel Ugrinov'
'J. Sivaguru'

_publ_section_title
;
 Intramolecular Paterno-Buchi reaction of atropisomeric alpha-oxoamides in
 solution and in the solid-state
;
_journal_name_full Chem.Commun.
_journal_page_first 8713
_journal_paper_doi 10.1039/c3cc44281k
_journal_volume 49
_journal_year 2013
_chemical_absolute_configuration ad
_chemical_formula_moiety 'C23 H25 N O3'
_chemical_formula_sum 'C23 H25 N O3'
_chemical_formula_weight 363.44
_chemical_name_systematic
;
 ?
;
_space_group_IT_number 4
_space_group_name_Hall 'P 2yb'
_symmetry_cell_setting monoclinic
_symmetry_space_group_name_Hall 'P 2yb'
_symmetry_space_group_name_H-M 'P 1 21 1'
_atom_sites_solution_hydrogens geom
_atom_sites_solution_primary direct
_atom_sites_solution_secondary difmap
_audit_creation_method SHELXL-97
_cell_angle_alpha 90.00
_cell_angle_beta 103.349(2)
_cell_angle_gamma 90.00
_cell_formula_units_Z 2
_cell_length_a 8.4687(3)
_cell_length_b 8.4682(3)
_cell_length_c 14.3425(5)
_cell_measurement_reflns_used 7260
_cell_measurement_temperature 296(2)
_cell_measurement_theta_max 66.30
_cell_measurement_theta_min 5.37
_cell_volume 1000.78(6)
_computing_cell_refinement 'Bruker SAINT'
_computing_data_collection 'Bruker APEX2'
_computing_data_reduction 'Bruker SAINT'
_computing_molecular_graphics 'Bruker SHELXTL'
_computing_publication_material 'Bruker SHELXTL'
_computing_structure_refinement 'SHELXL-97 (Sheldrick, 2008)'
_computing_structure_solution 'SHELXS-97 (Sheldrick, 2008)'
_diffrn_ambient_temperature 296(2)
_diffrn_measured_fraction_theta_full 0.980
_diffrn_measured_fraction_theta_max 0.980
_diffrn_measurement_device_type 'Bruker APEX-II CCD'
_diffrn_measurement_method '\f and \w scans'
_diffrn_radiation_monochromator graphite
_diffrn_radiation_source 'fine-focus sealed tube'
_diffrn_radiation_type CuK\a
_diffrn_radiation_wavelength 1.54178
_diffrn_reflns_av_R_equivalents 0.0269
_diffrn_reflns_av_sigmaI/netI 0.0253
_diffrn_reflns_limit_h_max 9
_diffrn_reflns_limit_h_min -10
_diffrn_reflns_limit_k_max 10
_diffrn_reflns_limit_k_min -9
_diffrn_reflns_limit_l_max 15
_diffrn_reflns_limit_l_min -16
_diffrn_reflns_number 9615
_diffrn_reflns_theta_full 66.60
_diffrn_reflns_theta_max 66.60
_diffrn_reflns_theta_min 5.37
_exptl_absorpt_coefficient_mu 0.633
_exptl_absorpt_correction_T_max 0.7528
_exptl_absorpt_correction_T_min 0.6715
_exptl_absorpt_correction_type multi-scan
_exptl_absorpt_process_details 'Acta Cryst (1995). A51, 33-38'
_exptl_crystal_colour colorless
_exptl_crystal_density_diffrn 1.206
_exptl_crystal_density_method 'not measured'
_exptl_crystal_description plate
_exptl_crystal_F_000 388
_exptl_crystal_size_max .24
_exptl_crystal_size_mid .17
_exptl_crystal_size_min .07
_refine_diff_density_max 0.145
_refine_diff_density_min -0.128
_refine_diff_density_rms 0.030
_refine_ls_abs_structure_details 'Flack H D (1983), Acta Cryst. A39, 876-881'
_refine_ls_abs_structure_Flack 0.04(16)
_refine_ls_extinction_method none
_refine_ls_goodness_of_fit_ref 1.035
_refine_ls_hydrogen_treatment constr
_refine_ls_matrix_type full
_refine_ls_number_parameters 248
_refine_ls_number_reflns 3355
_refine_ls_number_restraints 1
_refine_ls_restrained_S_all 1.035
_refine_ls_R_factor_all 0.0321
_refine_ls_R_factor_gt 0.0312
_refine_ls_shift/su_max 0.001
_refine_ls_shift/su_mean 0.000
_refine_ls_structure_factor_coef Fsqd
_refine_ls_weighting_details 'calc w=1/[\s^2^(Fo^2^)+(0.0544P)^2^+0.1286P] where P=(Fo^2^+2Fc^2^)/3'
_refine_ls_weighting_scheme calc
_refine_ls_wR_factor_gt 0.0827
_refine_ls_wR_factor_ref 0.0837
_reflns_number_gt 3282
_reflns_number_total 3355
_reflns_threshold_expression >2sigma(I)
_cod_data_source_file c3cc44281k.txt
_cod_data_source_block (R,R,M)_2b
_cod_original_sg_symbol_H-M P2(1)
_cod_database_code 7109764

loop_
_symmetry_equiv_pos_as_xyz
'x, y, z'
'-x, y+1/2, -z'

loop_
_atom_site_label
_atom_site_type_symbol
_atom_site_fract_x
_atom_site_fract_y
_atom_site_fract_z
_atom_site_U_iso_or_equiv
_atom_site_adp_type
_atom_site_occupancy
_atom_site_symmetry_multiplicity
_atom_site_calc_flag
_atom_site_refinement_flags
O1 O 0.80070(12) 0.21834(12) 0.67588(7) 0.0249(2) Uani 1 1 d .
O2 O 0.52955(13) 0.53111(12) 0.64975(8) 0.0310(3) Uani 1 1 d .
O3 O 0.54203(13) 0.06189(13) 0.80665(8) 0.0313(3) Uani 1 1 d .
C1 C 0.8917(2) 0.5630(2) 0.41344(13) 0.0370(4) Uani 1 1 d .
H1 H 0.9436 0.6164 0.3723 0.044 Uiso 1 1 calc R
C2 C 0.7819(2) 0.4449(2) 0.37845(12) 0.0325(3) Uani 1 1 d .
H2 H 0.7575 0.4209 0.3134 0.039 Uiso 1 1 calc R
C3 C 0.70737(18) 0.36128(19) 0.44023(11) 0.0276(3) Uani 1 1 d .
H3 H 0.6343 0.2809 0.4166 0.033 Uiso 1 1 calc R
C4 C 0.74261(18) 0.39836(18) 0.53727(10) 0.0253(3) Uani 1 1 d .
C5 C 0.67421(18) 0.30374(17) 0.60652(10) 0.0248(3) Uani 1 1 d .
C6 C 0.57795(18) 0.39787(18) 0.66658(10) 0.0253(3) Uani 1 1 d .
N1 N 0.54943(15) 0.31028(15) 0.74380(9) 0.0253(3) Uani 1 1 d .
C8 C 0.44586(18) 0.37252(17) 0.80312(11) 0.0262(3) Uani 1 1 d .
C9 C 0.50801(18) 0.43542(18) 0.89423(11) 0.0269(3) Uani 1 1 d .
C10 C 0.68963(18) 0.46688(19) 0.93843(10) 0.0283(3) Uani 1 1 d .
C11 C 0.7180(2) 0.5157(3) 1.04373(12) 0.0427(4) Uani 1 1 d .
H11A H 0.8315 0.5353 1.0689 0.064 Uiso 1 1 calc R
H11B H 0.6829 0.4324 1.0796 0.064 Uiso 1 1 calc R
H11C H 0.6575 0.6099 1.0487 0.064 Uiso 1 1 calc R
C12 C 0.7456(2) 0.6041(2) 0.88401(13) 0.0366(4) Uani 1 1 d .
H12A H 0.6811 0.6958 0.8883 0.055 Uiso 1 1 calc R
H12B H 0.7331 0.5753 0.8180 0.055 Uiso 1 1 calc R
H12C H 0.8576 0.6269 0.9117 0.055 Uiso 1 1 calc R
C13 C 0.58575(18) 0.14675(18) 0.75047(10) 0.0255(3) Uani 1 1 d .
C14 C 0.67963(19) 0.09385(17) 0.67726(10) 0.0264(3) Uani 1 1 d .
C15 C 0.7525(2) -0.06876(18) 0.69384(11) 0.0303(3) Uani 1 1 d .
H15A H 0.7901 -0.1011 0.6378 0.036 Uiso 1 1 calc R
H15B H 0.6695 -0.1428 0.7023 0.036 Uiso 1 1 calc R
C16 C 0.8939(2) -0.0750(2) 0.78148(12) 0.0360(4) Uani 1 1 d .
H16A H 0.9718 0.0049 0.7761 0.054 Uiso 1 1 calc R
H16B H 0.9444 -0.1770 0.7854 0.054 Uiso 1 1 calc R
H16C H 0.8546 -0.0566 0.8382 0.054 Uiso 1 1 calc R
C17 C 0.9247(2) 0.6023(2) 0.50999(13) 0.0389(4) Uani 1 1 d .
H17 H 0.9974 0.6832 0.5332 0.047 Uiso 1 1 calc R
C18 C 0.8498(2) 0.5214(2) 0.57181(12) 0.0335(3) Uani 1 1 d .
H18 H 0.8710 0.5489 0.6363 0.040 Uiso 1 1 calc R
C19 C 0.58352(19) 0.14728(17) 0.57707(10) 0.0263(3) Uani 1 1 d .
H19A H 0.6126 0.0934 0.5237 0.032 Uiso 1 1 calc R
H19B H 0.4669 0.1527 0.5696 0.032 Uiso 1 1 calc R
C20 C 0.28087(19) 0.3585(2) 0.76408(11) 0.0317(3) Uani 1 1 d .
H20 H 0.2448 0.3185 0.7024 0.038 Uiso 1 1 calc R
C21 C 0.16912(19) 0.4033(2) 0.81582(12) 0.0347(4) Uani 1 1 d .
H21 H 0.0583 0.3939 0.7898 0.042 Uiso 1 1 calc R
C22 C 0.2265(2) 0.4624(2) 0.90711(13) 0.0365(4) Uani 1 1 d .
H22 H 0.1536 0.4918 0.9435 0.044 Uiso 1 1 calc R
C23 C 0.3914(2) 0.4784(2) 0.94498(11) 0.0328(3) Uani 1 1 d .
H23 H 0.4264 0.5193 1.0065 0.039 Uiso 1 1 calc R
C24 C 0.79710(19) 0.32215(19) 0.93456(13) 0.0340(4) Uani 1 1 d .
H24A H 0.8048 0.3044 0.8696 0.051 Uiso 1 1 calc R
H24B H 0.7502 0.2311 0.9575 0.051 Uiso 1 1 calc R
H24C H 0.9035 0.3404 0.9741 0.051 Uiso 1 1 calc R

loop_
_atom_site_aniso_label
_atom_site_aniso_U_11
_atom_site_aniso_U_22
_atom_site_aniso_U_33
_atom_site_aniso_U_23
_atom_site_aniso_U_13
_atom_site_aniso_U_12
O1 0.0289(5) 0.0215(5) 0.0250(5) 0.0017(4) 0.0074(4) -0.0006(4)
O2 0.0409(6) 0.0242(6) 0.0287(6) 0.0031(4) 0.0100(4) 0.0051(5)
O3 0.0397(6) 0.0279(6) 0.0284(6) 0.0041(4) 0.0123(4) -0.0024(5)
C1 0.0392(9) 0.0333(9) 0.0440(10) 0.0141(7) 0.0212(7) 0.0054(7)
C2 0.0397(8) 0.0322(8) 0.0292(7) 0.0069(6) 0.0155(6) 0.0102(7)
C3 0.0316(8) 0.0230(7) 0.0293(8) 0.0017(6) 0.0093(6) 0.0040(6)
C4 0.0289(7) 0.0217(7) 0.0264(7) 0.0024(5) 0.0087(5) 0.0033(6)
C5 0.0303(7) 0.0218(7) 0.0221(7) 0.0004(5) 0.0056(6) -0.0006(6)
C6 0.0293(7) 0.0254(8) 0.0208(6) -0.0005(5) 0.0048(5) -0.0020(6)
N1 0.0307(6) 0.0237(6) 0.0223(6) 0.0006(5) 0.0080(5) 0.0003(5)
C8 0.0313(7) 0.0242(8) 0.0251(7) 0.0024(6) 0.0108(6) 0.0020(6)
C9 0.0315(8) 0.0237(8) 0.0268(7) 0.0011(6) 0.0091(6) 0.0008(6)
C10 0.0296(8) 0.0306(8) 0.0250(7) 0.0000(6) 0.0071(6) -0.0003(6)
C11 0.0346(9) 0.0609(12) 0.0318(9) -0.0081(8) 0.0058(7) -0.0014(8)
C12 0.0355(9) 0.0324(9) 0.0400(9) 0.0031(7) 0.0046(7) -0.0043(7)
C13 0.0291(7) 0.0241(7) 0.0233(7) 0.0001(6) 0.0058(6) -0.0011(6)
C14 0.0323(8) 0.0227(7) 0.0250(7) 0.0010(6) 0.0083(6) -0.0031(6)
C15 0.0392(8) 0.0231(8) 0.0312(8) 0.0016(6) 0.0135(6) 0.0005(6)
C16 0.0415(9) 0.0297(8) 0.0375(9) 0.0080(7) 0.0110(7) 0.0034(7)
C17 0.0370(9) 0.0314(9) 0.0495(10) 0.0055(8) 0.0124(7) -0.0070(7)
C18 0.0393(9) 0.0282(8) 0.0321(8) 0.0016(6) 0.0067(6) -0.0040(7)
C19 0.0327(8) 0.0225(7) 0.0242(7) 0.0006(6) 0.0079(6) -0.0034(6)
C20 0.0365(8) 0.0316(8) 0.0266(7) -0.0028(6) 0.0066(6) 0.0002(7)
C21 0.0270(8) 0.0380(9) 0.0387(8) -0.0028(7) 0.0067(6) -0.0004(7)
C22 0.0352(9) 0.0393(9) 0.0390(9) -0.0084(7) 0.0168(7) 0.0010(7)
C23 0.0358(8) 0.0355(8) 0.0289(8) -0.0070(7) 0.0112(6) -0.0015(7)
C24 0.0299(8) 0.0307(9) 0.0403(9) 0.0033(7) 0.0057(6) -0.0009(7)

loop_
_atom_type_symbol
_atom_type_description
_atom_type_scat_dispersion_real
_atom_type_scat_dispersion_imag
_atom_type_scat_source
C C 0.0181 0.0091 'International Tables Vol C Tables 4.2.6.8 and 6.1.1.4'
H H 0.0000 0.0000 'International Tables Vol C Tables 4.2.6.8 and 6.1.1.4'
N N 0.0311 0.0180 'International Tables Vol C Tables 4.2.6.8 and 6.1.1.4'
O O 0.0492 0.0322 'International Tables Vol C Tables 4.2.6.8 and 6.1.1.4'

loop_
_geom_angle_atom_site_label_1
_geom_angle_atom_site_label_2
_geom_angle_atom_site_label_3
_geom_angle
C5 O1 C14 87.74(10)
C2 C1 C17 120.04(15)
C2 C1 H1 120.0
C17 C1 H1 120.0
C1 C2 C3 120.22(15)
C1 C2 H2 119.9
C3 C2 H2 119.9
C4 C3 C2 119.84(15)
C4 C3 H3 120.1
C2 C3 H3 120.1
C3 C4 C18 119.71(14)
C3 C4 C5 121.21(14)
C18 C4 C5 119.01(13)
O1 C5 C4 112.30(12)
O1 C5 C6 105.85(11)
C4 C5 C6 115.56(12)
O1 C5 C19 90.10(11)
C4 C5 C19 121.63(13)
C6 C5 C19 107.71(12)
O2 C6 N1 122.79(14)
O2 C6 C5 124.92(14)
N1 C6 C5 112.28(12)
C6 N1 C13 119.79(12)
C6 N1 C8 120.56(12)
C13 N1 C8 117.74(12)
C20 C8 C9 122.55(14)
C20 C8 N1 114.88(13)
C9 C8 N1 122.52(14)
C8 C9 C23 115.21(14)
C8 C9 C10 125.02(13)
C23 C9 C10 119.70(13)
C11 C10 C12 107.52(14)
C11 C10 C24 106.97(14)
C12 C10 C24 109.31(13)
C11 C10 C9 111.47(13)
C12 C10 C9 108.48(12)
C24 C10 C9 112.94(13)
C10 C11 H11A 109.5
C10 C11 H11B 109.5
H11A C11 H11B 109.5
C10 C11 H11C 109.5
H11A C11 H11C 109.5
H11B C11 H11C 109.5
C10 C12 H12A 109.5
C10 C12 H12B 109.5
H12A C12 H12B 109.5
C10 C12 H12C 109.5
H12A C12 H12C 109.5
H12B C12 H12C 109.5
O3 C13 N1 122.32(14)
O3 C13 C14 125.29(14)
N1 C13 C14 112.37(12)
O1 C14 C15 113.29(12)
O1 C14 C13 105.92(11)
C15 C14 C13 114.85(12)
O1 C14 C19 89.81(10)
C15 C14 C19 121.54(13)
C13 C14 C19 107.93(12)
C14 C15 C16 112.17(13)
C14 C15 H15A 109.2
C16 C15 H15A 109.2
C14 C15 H15B 109.2
C16 C15 H15B 109.2
H15A C15 H15B 107.9
C15 C16 H16A 109.5
C15 C16 H16B 109.5
H16A C16 H16B 109.5
C15 C16 H16C 109.5
H16A C16 H16C 109.5
H16B C16 H16C 109.5
C18 C17 C1 120.22(16)
C18 C17 H17 119.9
C1 C17 H17 119.9
C17 C18 C4 119.92(16)
C17 C18 H18 120.0
C4 C18 H18 120.0
C5 C19 C14 82.81(11)
C5 C19 H19A 114.8
C14 C19 H19A 114.8
C5 C19 H19B 114.8
C14 C19 H19B 114.8
H19A C19 H19B 111.9
C21 C20 C8 120.71(15)
C21 C20 H20 119.6
C8 C20 H20 119.6
C22 C21 C20 118.25(15)
C22 C21 H21 120.9
C20 C21 H21 120.9
C21 C22 C23 120.68(15)
C21 C22 H22 119.7
C23 C22 H22 119.7
C22 C23 C9 122.58(15)
C22 C23 H23 118.7
C9 C23 H23 118.7
C10 C24 H24A 109.5
C10 C24 H24B 109.5
H24A C24 H24B 109.5
C10 C24 H24C 109.5
H24A C24 H24C 109.5
H24B C24 H24C 109.5

loop_
_geom_bond_atom_site_label_1
_geom_bond_atom_site_label_2
_geom_bond_distance
O1 C5 1.4723(18)
O1 C14 1.4739(18)
O2 C6 1.206(2)
O3 C13 1.2002(19)
C1 C2 1.379(3)
C1 C17 1.388(3)
C1 H1 0.9300
C2 C3 1.394(2)
C2 H2 0.9300
C3 C4 1.390(2)
C3 H3 0.9300
C4 C18 1.395(2)
C4 C5 1.493(2)
C5 C6 1.538(2)
C5 C19 1.541(2)
C6 N1 1.3995(19)
N1 C13 1.417(2)
N1 C8 1.4545(19)
C8 C20 1.385(2)
C8 C9 1.397(2)
C9 C23 1.403(2)
C9 C10 1.545(2)
C10 C11 1.530(2)
C10 C12 1.534(2)
C10 C24 1.535(2)
C11 H11A 0.9600
C11 H11B 0.9600
C11 H11C 0.9600
C12 H12A 0.9600
C12 H12B 0.9600
C12 H12C 0.9600
C13 C14 1.523(2)
C14 C15 1.505(2)
C14 C19 1.547(2)
C15 C16 1.524(2)
C15 H15A 0.9700
C15 H15B 0.9700
C16 H16A 0.9600
C16 H16B 0.9600
C16 H16C 0.9600
C17 C18 1.385(2)
C17 H17 0.9300
C18 H18 0.9300
C19 H19A 0.9700
C19 H19B 0.9700
C20 C21 1.384(2)
C20 H20 0.9300
C21 C22 1.381(3)
C21 H21 0.9300
C22 C23 1.383(2)
C22 H22 0.9300
C23 H23 0.9300
C24 H24A 0.9600
C24 H24B 0.9600
C24 H24C 0.9600
